data_7048265
loop_
_publ_author_name
'Hsieh, Chang-Chih'
'Liu, Yu-Chiao'
'Tseng, Mei-Chun'
'Chiang, Ming-Hsi'
'Horng, Yih-Chern'

_publ_section_title
;
 Dioxygen activation by a dinuclear thiolate-ligated Fe(ii) complex.
;
_journal_issue 2
_journal_name_full 'Dalton transactions (Cambridge, England : 2003)'
_journal_page_first 379
_journal_page_last 386
_journal_paper_doi 10.1039/c8dt04491k
_journal_volume 48
_journal_year 2019
_chemical_formula_sum 'C34 H42 Fe N5 O3 S2'
_chemical_formula_weight 688.70
_space_group_IT_number 14
_space_group_name_Hall '-P 2ybc'
_space_group_name_H-M_alt 'P 1 21/c 1'
_symmetry_cell_setting monoclinic
_symmetry_space_group_name_Hall '-P 2ybc'
_symmetry_space_group_name_H-M 'P 1 21/c 1'
_atom_sites_solution_hydrogens geom
_atom_sites_solution_primary direct
_atom_sites_solution_secondary difmap
_audit_creation_method SHELXL-97
_audit_update_record
;
2018-04-19 deposited with the CCDC.
2018-11-27 downloaded from the CCDC.
;
_cell_angle_alpha 90.00
_cell_angle_beta 102.985(14)
_cell_angle_gamma 90.00
_cell_formula_units_Z 4
_cell_length_a 15.879(3)
_cell_length_b 12.862(3)
_cell_length_c 16.892(3)
_cell_measurement_reflns_used 917
_cell_measurement_temperature 150(2)
_cell_measurement_theta_max 16.04
_cell_measurement_theta_min 2.24
_cell_volume 3361.7(12)
_computing_cell_refinement 'Bruker SAINT'
_computing_data_collection 'Bruker APEX2'
_computing_data_reduction 'Bruker SAINT'
_computing_molecular_graphics 'Bruker SHELXTL'
_computing_publication_material 'Bruker SHELXTL'
_computing_structure_refinement 'SHELXL-97 (Sheldrick, 2008)'
_computing_structure_solution 'SHELXS-97 (Sheldrick, 2008)'
_diffrn_ambient_temperature 150(2)
_diffrn_measured_fraction_theta_full 0.999
_diffrn_measured_fraction_theta_max 0.999
_diffrn_measurement_device_type 'Bruker APEX-II CCD'
_diffrn_measurement_method /w
_diffrn_radiation_monochromator graphite
_diffrn_radiation_source 'fine-focus sealed tube'
_diffrn_radiation_type MoK\a
_diffrn_radiation_wavelength 0.71073
_diffrn_reflns_av_R_equivalents 0.1746
_diffrn_reflns_av_sigmaI/netI 0.1303
_diffrn_reflns_limit_h_max 17
_diffrn_reflns_limit_h_min -18
_diffrn_reflns_limit_k_max 14
_diffrn_reflns_limit_k_min -15
_diffrn_reflns_limit_l_max 19
_diffrn_reflns_limit_l_min -19
_diffrn_reflns_number 31974
_diffrn_reflns_theta_full 24.50
_diffrn_reflns_theta_max 24.50
_diffrn_reflns_theta_min 2.01
_exptl_absorpt_coefficient_mu 0.615
_exptl_absorpt_correction_T_max 0.960
_exptl_absorpt_correction_T_min 0.940
_exptl_absorpt_correction_type multi-scan
_exptl_crystal_colour 'dark green'
_exptl_crystal_density_diffrn 1.361
_exptl_crystal_density_method 'not measured'
_exptl_crystal_description block
_exptl_crystal_F_000 1608
_exptl_crystal_size_max 0.12
_exptl_crystal_size_mid 0.08
_exptl_crystal_size_min 0.07
_refine_diff_density_max 0.302
_refine_diff_density_min -0.365
_refine_diff_density_rms 0.073
_refine_ls_extinction_method none
_refine_ls_goodness_of_fit_ref 0.937
_refine_ls_hydrogen_treatment mixed
_refine_ls_matrix_type full
_refine_ls_number_parameters 418
_refine_ls_number_reflns 5583
_refine_ls_number_restraints 3
_refine_ls_restrained_S_all 0.937
_refine_ls_R_factor_all 0.1574
_refine_ls_R_factor_gt 0.0629
_refine_ls_shift/su_max 0.005
_refine_ls_shift/su_mean 0.000
_refine_ls_structure_factor_coef Fsqd
_refine_ls_weighting_details 'calc w=1/[\s^2^(Fo^2^)+(0.1000P)^2^+1.0000P] where P=(Fo^2^+2Fc^2^)/3'
_refine_ls_weighting_scheme calc
_refine_ls_wR_factor_gt 0.1419
_refine_ls_wR_factor_ref 0.2051
_reflns_number_gt 2670
_reflns_number_total 5583
_reflns_threshold_expression >2sigma(I)
_cod_data_source_file c8dt04491k2.cif
_cod_data_source_block Complex2
_cod_depositor_comments
;
The following automatic conversions were performed:

'_symmetry_cell_setting' value 'Monoclinic' changed to 'monoclinic'
according to
/home/data/users/saulius/crontab/automatic-downloads/rss-feeds/RSC/lib/dictionaries/cif_core.dic
dictionary named 'cif_core.dic' version 2.4.2 from 2011-04-26.

Automatic conversion script
Id: cif_fix_values 4973 2017-02-22 13:04:09Z antanas 

 Adding full bibliography for 7048263--7048266.cif.
;
_cod_original_cell_volume 3361.8(11)
_cod_original_sg_symbol_H-M P2(1)/c
_cod_database_code 7048265

loop_
_symmetry_equiv_pos_as_xyz
'x, y, z'
'-x, y+1/2, -z+1/2'
'-x, -y, -z'
'x, -y-1/2, z-1/2'

loop_
_atom_site_label
_atom_site_type_symbol
_atom_site_fract_x
_atom_site_fract_y
_atom_site_fract_z
_atom_site_U_iso_or_equiv
_atom_site_adp_type
_atom_site_occupancy
_atom_site_symmetry_multiplicity
_atom_site_calc_flag
_atom_site_refinement_flags
Fe1 Fe 0.70340(6) 0.07551(7) 0.71103(6) 0.0442(3) Uani 1 1 d .
S2 S 0.81178(11) 0.14431(14) 0.66058(11) 0.0536(5) Uani 1 1 d .
S1 S 0.80331(11) -0.00466(14) 0.80876(10) 0.0536(5) Uani 1 1 d .
C7 C 0.7075(4) -0.1494(5) 0.6597(4) 0.0465(17) Uani 1 1 d .
C6 C 0.6749(4) -0.0222(5) 0.5564(4) 0.0517(18) Uani 1 1 d .
H6 H 0.6452 -0.0798 0.5249 0.062 Uiso 1 1 calc R
H5 H 0.7278 -0.0085 0.5386 0.062 Uiso 1 1 calc R
C5 C 0.6188(4) 0.0717(5) 0.5450(4) 0.0476(17) Uani 1 1 d .
C4 C 0.5688(5) 0.1002(6) 0.4701(4) 0.061(2) Uani 1 1 d .
H4 H 0.5734 0.0646 0.4233 0.073 Uiso 1 1 calc R
C9 C 0.6815(5) -0.2823(6) 0.7574(5) 0.066(2) Uani 1 1 d .
H7 H 0.6571 -0.3221 0.7120 0.079 Uiso 1 1 calc R
C8 C 0.7154(4) -0.1842(5) 0.7467(4) 0.0475(17) Uani 1 1 d .
C3 C 0.5114(5) 0.1830(6) 0.4658(5) 0.070(2) Uani 1 1 d .
H3 H 0.4768 0.2035 0.4163 0.084 Uiso 1 1 calc R
C1 C 0.5604(4) 0.2050(6) 0.6085(5) 0.0579(19) Uani 1 1 d .
H1 H 0.5576 0.2410 0.6556 0.070 Uiso 1 1 calc R
C13 C 0.7535(4) -0.1256(5) 0.8149(4) 0.0496(17) Uani 1 1 d .
C11 C 0.7188(6) -0.2620(7) 0.9008(5) 0.080(3) Uani 1 1 d .
H9 H 0.7185 -0.2872 0.9524 0.096 Uiso 1 1 calc R
C12 C 0.7541(5) -0.1674(6) 0.8921(5) 0.061(2) Uani 1 1 d .
H10 H 0.7792 -0.1294 0.9382 0.074 Uiso 1 1 calc R
C10 C 0.6834(6) -0.3207(6) 0.8329(5) 0.078(2) Uani 1 1 d .
H8 H 0.6610 -0.3863 0.8388 0.093 Uiso 1 1 calc R
C2 C 0.5067(5) 0.2332(6) 0.5353(5) 0.067(2) Uani 1 1 d .
H2 H 0.4671 0.2869 0.5337 0.080 Uiso 1 1 calc R
N2 N 0.6943(3) -0.0474(4) 0.6429(3) 0.0439(13) Uani 1 1 d .
N1 N 0.6169(3) 0.1257(4) 0.6120(3) 0.0458(13) Uani 1 1 d .
C26 C 0.7820(4) 0.2753(5) 0.6418(4) 0.0525(18) Uani 1 1 d .
C20 C 0.7231(4) 0.2982(5) 0.7708(4) 0.0533(18) Uani 1 1 d .
C18 C 0.6098(4) 0.0887(5) 0.8351(4) 0.0528(18) Uani 1 1 d .
C22 C 0.7323(5) 0.4415(6) 0.6771(5) 0.071(2) Uani 1 1 d .
H17 H 0.7097 0.4820 0.7130 0.085 Uiso 1 1 calc R
C14 C 0.5484(4) -0.0385(5) 0.7426(4) 0.0538(18) Uani 1 1 d .
H11 H 0.5474 -0.0754 0.6951 0.065 Uiso 1 1 calc R
C21 C 0.7453(4) 0.3357(5) 0.6943(5) 0.0567(19) Uani 1 1 d .
C19 C 0.6756(5) 0.1735(5) 0.8526(4) 0.064(2) Uani 1 1 d .
H15 H 0.6515 0.2340 0.8737 0.077 Uiso 1 1 calc R
H16 H 0.7258 0.1505 0.8928 0.077 Uiso 1 1 calc R
C25 C 0.8034(5) 0.3239(6) 0.5749(5) 0.069(2) Uani 1 1 d .
H20 H 0.8294 0.2855 0.5404 0.083 Uiso 1 1 calc R
C24 C 0.7864(6) 0.4280(7) 0.5594(6) 0.088(3) Uani 1 1 d .
H19 H 0.7992 0.4579 0.5134 0.105 Uiso 1 1 calc R
C17 C 0.5529(6) 0.0656(6) 0.8821(5) 0.071(2) Uani 1 1 d .
H14 H 0.5564 0.1010 0.9308 0.086 Uiso 1 1 calc R
C15 C 0.4877(5) -0.0596(6) 0.7862(6) 0.075(2) Uani 1 1 d .
H12 H 0.4444 -0.1080 0.7671 0.090 Uiso 1 1 calc R
C16 C 0.4910(6) -0.0084(7) 0.8589(6) 0.080(3) Uani 1 1 d .
H13 H 0.4521 -0.0241 0.8909 0.096 Uiso 1 1 calc R
C23 C 0.7506(6) 0.4888(7) 0.6109(6) 0.085(3) Uani 1 1 d .
H18 H 0.7396 0.5591 0.6008 0.102 Uiso 1 1 calc R
N4 N 0.7003(3) 0.1994(4) 0.7767(3) 0.0485(14) Uani 1 1 d .
N3 N 0.6096(3) 0.0339(4) 0.7665(3) 0.0482(14) Uani 1 1 d .
O1 O 0.7075(3) -0.2170(4) 0.6067(3) 0.0608(13) Uani 1 1 d .
O2 O 0.7212(4) 0.3647(4) 0.8249(3) 0.0764(16) Uani 1 1 d .
N5 N 0.0251(4) 0.3053(5) 0.8554(3) 0.0609(16) Uani 1 1 d .
C29 C -0.0485(5) 0.3821(6) 0.8287(5) 0.076(2) Uani 1 1 d .
H26 H -0.0866 0.3557 0.7797 0.092 Uiso 1 1 calc R
H27 H -0.0815 0.3853 0.8705 0.092 Uiso 1 1 calc R
C27 C 0.0790(5) 0.2977(7) 0.7923(5) 0.076(2) Uani 1 1 d .
H21 H 0.1115 0.3618 0.7935 0.091 Uiso 1 1 calc R
H22 H 0.1205 0.2419 0.8081 0.091 Uiso 1 1 calc R
C31 C -0.0192(5) 0.2028(6) 0.8654(5) 0.077(2) Uani 1 1 d .
H31 H -0.0532 0.1817 0.8127 0.093 Uiso 1 1 calc R
H32 H -0.0589 0.2143 0.9005 0.093 Uiso 1 1 calc R
C33 C 0.0855(5) 0.3403(7) 0.9330(5) 0.083(3) Uani 1 1 d .
H36 H 0.1067 0.4091 0.9242 0.100 Uiso 1 1 calc R
H37 H 0.1349 0.2938 0.9442 0.100 Uiso 1 1 calc R
C32 C 0.0410(7) 0.1137(7) 0.9003(6) 0.118(4) Uani 1 1 d .
H33 H 0.0823 0.1032 0.8674 0.178 Uiso 1 1 calc R
H34 H 0.0078 0.0514 0.9007 0.178 Uiso 1 1 calc R
H35 H 0.0707 0.1304 0.9548 0.178 Uiso 1 1 calc R
C34 C 0.0476(6) 0.3441(8) 1.0077(5) 0.104(3) Uani 1 1 d .
H40 H -0.0016 0.3895 0.9976 0.156 Uiso 1 1 calc R
H38 H 0.0904 0.3698 1.0530 0.156 Uiso 1 1 calc R
H39 H 0.0302 0.2755 1.0197 0.156 Uiso 1 1 calc R
C28 C 0.0308(6) 0.2785(7) 0.7058(5) 0.091(3) Uani 1 1 d .
H25 H -0.0062 0.2191 0.7041 0.136 Uiso 1 1 calc R
H24 H 0.0713 0.2658 0.6725 0.136 Uiso 1 1 calc R
H23 H -0.0035 0.3384 0.6859 0.136 Uiso 1 1 calc R
C30 C -0.0216(7) 0.4908(7) 0.8123(6) 0.113(3) Uani 1 1 d .
H30 H 0.0210 0.5152 0.8582 0.169 Uiso 1 1 calc R
H29 H -0.0710 0.5358 0.8033 0.169 Uiso 1 1 calc R
H28 H 0.0024 0.4906 0.7650 0.169 Uiso 1 1 calc R
O3 O 0.8360(4) 0.4151(7) 0.9686(5) 0.118(2) Uani 1 1 d D
H41 H 0.795(4) 0.444(7) 0.920(3) 0.13(4) Uiso 1 1 d D
H42 H 0.822(5) 0.386(9) 1.019(4) 0.20(6) Uiso 1 1 d D

loop_
_atom_site_aniso_label
_atom_site_aniso_U_11
_atom_site_aniso_U_22
_atom_site_aniso_U_33
_atom_site_aniso_U_23
_atom_site_aniso_U_13
_atom_site_aniso_U_12
Fe1 0.0444(5) 0.0438(6) 0.0432(6) -0.0029(5) 0.0073(4) -0.0012(5)
S2 0.0487(10) 0.0532(11) 0.0581(12) -0.0010(9) 0.0102(9) -0.0065(9)
S1 0.0518(10) 0.0509(11) 0.0525(12) 0.0007(9) 0.0000(8) -0.0031(9)
C7 0.040(4) 0.042(4) 0.055(5) -0.008(4) 0.007(3) 0.000(3)
C6 0.056(4) 0.052(4) 0.048(5) -0.009(4) 0.013(3) 0.000(4)
C5 0.048(4) 0.048(4) 0.044(4) 0.006(4) 0.004(3) -0.006(3)
C4 0.073(5) 0.054(5) 0.051(5) -0.003(4) 0.000(4) -0.010(4)
C9 0.080(5) 0.052(5) 0.061(5) -0.010(4) 0.008(4) -0.002(4)
C8 0.050(4) 0.043(4) 0.048(4) 0.007(3) 0.010(3) 0.007(3)
C3 0.070(5) 0.067(5) 0.056(5) 0.013(4) -0.019(4) -0.012(5)
C1 0.052(4) 0.055(5) 0.065(5) 0.001(4) 0.010(4) -0.003(4)
C13 0.049(4) 0.051(4) 0.049(5) 0.001(4) 0.010(3) 0.004(3)
C11 0.099(7) 0.085(6) 0.053(6) 0.019(5) 0.010(5) -0.004(5)
C12 0.063(5) 0.055(5) 0.059(5) 0.003(4) 0.000(4) -0.010(4)
C10 0.110(7) 0.052(5) 0.070(6) 0.019(5) 0.019(5) -0.012(5)
C2 0.059(5) 0.058(5) 0.076(6) 0.001(5) 0.000(4) 0.004(4)
N2 0.049(3) 0.046(3) 0.035(3) 0.000(2) 0.006(2) 0.004(3)
N1 0.047(3) 0.049(3) 0.041(3) 0.001(3) 0.007(3) -0.009(3)
C26 0.053(4) 0.053(4) 0.049(5) 0.006(4) 0.004(3) -0.011(4)
C20 0.058(4) 0.040(4) 0.061(5) -0.004(4) 0.012(4) 0.000(4)
C18 0.052(4) 0.048(4) 0.060(5) 0.006(4) 0.016(4) 0.003(4)
C22 0.067(5) 0.055(5) 0.089(7) 0.008(5) 0.015(5) -0.005(4)
C14 0.048(4) 0.045(4) 0.065(5) 0.000(4) 0.005(4) -0.006(3)
C21 0.051(4) 0.046(4) 0.071(5) 0.002(4) 0.008(4) -0.007(4)
C19 0.091(6) 0.056(5) 0.052(5) -0.007(4) 0.028(4) -0.004(4)
C25 0.074(5) 0.072(6) 0.060(5) -0.002(4) 0.013(4) -0.010(5)
C24 0.107(7) 0.067(6) 0.085(7) 0.028(5) 0.012(6) -0.016(6)
C17 0.089(6) 0.060(5) 0.076(6) -0.002(4) 0.042(5) 0.009(5)
C15 0.068(5) 0.060(5) 0.105(7) 0.007(5) 0.036(5) -0.009(4)
C16 0.081(6) 0.077(6) 0.095(7) 0.017(6) 0.050(5) 0.001(5)
C23 0.095(7) 0.052(5) 0.106(8) 0.011(6) 0.016(6) 0.003(5)
N4 0.052(3) 0.053(4) 0.040(3) -0.006(3) 0.009(3) -0.003(3)
N3 0.056(4) 0.045(3) 0.046(4) 0.002(3) 0.014(3) 0.005(3)
O1 0.078(3) 0.051(3) 0.050(3) -0.010(3) 0.008(3) 0.005(3)
O2 0.100(4) 0.051(3) 0.081(4) -0.019(3) 0.025(3) -0.011(3)
N5 0.049(3) 0.079(4) 0.055(4) -0.009(3) 0.010(3) -0.006(3)
C29 0.068(5) 0.078(6) 0.080(6) 0.005(5) 0.010(4) 0.007(5)
C27 0.057(5) 0.098(7) 0.076(6) -0.021(5) 0.023(4) -0.018(5)
C31 0.072(5) 0.076(6) 0.079(6) 0.003(5) 0.008(4) -0.016(5)
C33 0.083(6) 0.100(7) 0.061(6) -0.025(5) 0.002(5) -0.004(5)
C32 0.130(9) 0.086(7) 0.120(9) -0.003(6) -0.010(7) 0.007(7)
C34 0.115(8) 0.131(9) 0.065(6) -0.014(6) 0.018(6) 0.001(7)
C28 0.085(6) 0.122(8) 0.069(6) -0.033(5) 0.026(5) -0.037(6)
C30 0.141(10) 0.074(7) 0.124(9) 0.003(6) 0.032(7) 0.004(7)
O3 0.094(5) 0.178(8) 0.092(6) -0.006(6) 0.043(5) -0.001(5)

loop_
_atom_type_symbol
_atom_type_description
_atom_type_scat_dispersion_real
_atom_type_scat_dispersion_imag
_atom_type_scat_source
C C 0.0033 0.0016 'International Tables Vol C Tables 4.2.6.8 and 6.1.1.4'
H H 0.0000 0.0000 'International Tables Vol C Tables 4.2.6.8 and 6.1.1.4'
N N 0.0061 0.0033 'International Tables Vol C Tables 4.2.6.8 and 6.1.1.4'
O O 0.0106 0.0060 'International Tables Vol C Tables 4.2.6.8 and 6.1.1.4'
S S 0.1246 0.1234 'International Tables Vol C Tables 4.2.6.8 and 6.1.1.4'
Fe Fe 0.3463 0.8444 'International Tables Vol C Tables 4.2.6.8 and 6.1.1.4'
K K 0.2009 0.2494 'International Tables Vol C Tables 4.2.6.8 and 6.1.1.4'

loop_
_geom_angle_atom_site_label_1
_geom_angle_atom_site_label_2
_geom_angle_atom_site_label_3
_geom_angle
N2 Fe1 N4 174.4(2)
N2 Fe1 N3 95.5(2)
N4 Fe1 N3 80.5(2)
N2 Fe1 N1 79.8(2)
N4 Fe1 N1 96.4(2)
N3 Fe1 N1 92.0(2)
N2 Fe1 S1 90.45(16)
N4 Fe1 S1 93.45(16)
N3 Fe1 S1 90.59(16)
N1 Fe1 S1 170.11(17)
N2 Fe1 S2 93.24(16)
N4 Fe1 S2 90.77(17)
N3 Fe1 S2 171.26(17)
N1 Fe1 S2 89.78(15)
S1 Fe1 S2 89.15(7)
C26 S2 Fe1 104.2(2)
C13 S1 Fe1 101.2(2)
O1 C7 N2 123.5(6)
O1 C7 C8 118.5(6)
N2 C7 C8 117.8(6)
N2 C6 C5 107.2(5)
N1 C5 C4 121.3(6)
N1 C5 C6 116.1(6)
C4 C5 C6 122.6(7)
C5 C4 C3 119.0(7)
C10 C9 C8 121.3(7)
C13 C8 C9 119.2(7)
C13 C8 C7 124.6(6)
C9 C8 C7 116.2(6)
C2 C3 C4 118.8(7)
N1 C1 C2 120.4(7)
C8 C13 C12 118.1(6)
C8 C13 S1 123.1(5)
C12 C13 S1 118.8(5)
C12 C11 C10 119.9(8)
C11 C12 C13 121.6(7)
C9 C10 C11 120.0(7)
C3 C2 C1 120.4(7)
C7 N2 C6 114.5(5)
C7 N2 Fe1 132.9(4)
C6 N2 Fe1 112.5(4)
C5 N1 C1 119.9(6)
C5 N1 Fe1 113.3(4)
C1 N1 Fe1 126.8(5)
C25 C26 C21 118.3(7)
C25 C26 S2 118.0(6)
C21 C26 S2 123.4(5)
O2 C20 N4 122.9(7)
O2 C20 C21 117.3(6)
N4 C20 C21 119.6(6)
N3 C18 C17 120.7(7)
N3 C18 C19 114.6(6)
C17 C18 C19 124.7(7)
C23 C22 C21 123.9(8)
N3 C14 C15 121.9(7)
C22 C21 C26 118.2(7)
C22 C21 C20 116.2(7)
C26 C21 C20 125.6(6)
N4 C19 C18 107.9(6)
C24 C25 C26 121.0(8)
C25 C24 C23 121.3(8)
C16 C17 C18 121.0(8)
C14 C15 C16 119.5(8)
C17 C16 C15 118.0(7)
C22 C23 C24 117.3(8)
C20 N4 C19 114.5(6)
C20 N4 Fe1 134.1(5)
C19 N4 Fe1 111.1(4)
C14 N3 C18 118.7(6)
C14 N3 Fe1 127.6(5)
C18 N3 Fe1 113.7(4)
C33 N5 C27 106.4(5)
C33 N5 C29 111.2(6)
C27 N5 C29 110.6(6)
C33 N5 C31 112.4(6)
C27 N5 C31 111.7(6)
C29 N5 C31 104.6(5)
C30 C29 N5 115.2(7)
C28 C27 N5 116.6(6)
N5 C31 C32 115.4(7)
N5 C33 C34 116.0(7)

loop_
_geom_bond_atom_site_label_1
_geom_bond_atom_site_label_2
_geom_bond_distance
Fe1 N2 1.942(5)
Fe1 N4 1.949(5)
Fe1 N3 2.002(5)
Fe1 N1 2.018(5)
Fe1 S1 2.265(2)
Fe1 S2 2.265(2)
S2 C26 1.760(7)
S1 C13 1.759(7)
C7 O1 1.248(7)
C7 N2 1.349(8)
C7 C8 1.515(9)
C6 N2 1.460(8)
C6 C5 1.487(9)
C5 N1 1.334(8)
C5 C4 1.383(9)
C4 C3 1.394(10)
C9 C10 1.361(10)
C9 C8 1.400(9)
C8 C13 1.395(9)
C3 C2 1.355(10)
C1 N1 1.351(8)
C1 C2 1.383(9)
C13 C12 1.409(9)
C11 C12 1.362(10)
C11 C10 1.383(11)
C26 C25 1.398(9)
C26 C21 1.400(9)
C20 O2 1.257(7)
C20 N4 1.332(8)
C20 C21 1.494(9)
C18 N3 1.356(8)
C18 C17 1.363(9)
C18 C19 1.493(9)
C22 C23 1.360(11)
C22 C21 1.398(9)
C14 N3 1.341(8)
C14 C15 1.366(10)
C19 N4 1.460(8)
C25 C24 1.379(10)
C24 C23 1.384(11)
C17 C16 1.362(11)
C15 C16 1.384(11)
N5 C33 1.509(9)
N5 C27 1.514(9)
N5 C29 1.519(9)
N5 C31 1.522(9)
C29 C30 1.506(11)
C27 C28 1.509(10)
C31 C32 1.523(11)
C33 C34 1.515(10)
